data_4037604
loop_
_publ_author_name
'Lee, Yeon Ok'
'Pradhan, Tuhin'
'Yoo, Sangwook'
'Kim, Tae Hyun'
'Kim, Joohoon'
'Kim, Jong Seung'

_publ_section_title
;
 Enhanced electrogenerated chemiluminescence of phenylethynylpyrene
 derivatives: use of weakly electron-donating group as a substituent.
;
_journal_issue 24
_journal_name_full 'The Journal of organic chemistry'
_journal_page_first 11007
_journal_page_last 11013
_journal_paper_doi 10.1021/jo3010974
_journal_volume 77
_journal_year 2012
_chemical_formula_sum 'C60 H50'
_chemical_formula_weight 771.00
_space_group_IT_number 14
_space_group_name_Hall '-P 2ybc'
_space_group_name_H-M_alt 'P 1 21/c 1'
_symmetry_cell_setting monoclinic
_symmetry_space_group_name_H-M 'P 1 21/c 1'
_atom_sites_solution_hydrogens geom
_atom_sites_solution_primary direct
_atom_sites_solution_secondary difmap
_audit_creation_method SHELXL-97
_cell_angle_alpha 90.00
_cell_angle_beta 102.849(4)
_cell_angle_gamma 90.00
_cell_formula_units_Z 2
_cell_length_a 14.743(3)
_cell_length_b 15.881(3)
_cell_length_c 9.4082(18)
_cell_measurement_reflns_used 929
_cell_measurement_temperature 170(2)
_cell_measurement_theta_max 22.92
_cell_measurement_theta_min 2.56
_cell_volume 2147.6(7)
_computing_cell_refinement 'Bruker SMART'
_computing_data_collection 'Bruker SMART'
_computing_data_reduction 'Bruker SAINT'
_computing_molecular_graphics 'Bruker SHELXTL'
_computing_publication_material 'Bruker SHELXTL'
_computing_structure_refinement 'SHELXL-97 (Sheldrick, 1997)'
_computing_structure_solution 'SHELXS-97 (Sheldrick, 1990)'
_diffrn_ambient_temperature 170(2)
_diffrn_measured_fraction_theta_full 0.999
_diffrn_measured_fraction_theta_max 0.999
_diffrn_measurement_device_type 'CCD area detector'
_diffrn_measurement_method 'phi and omega scans'
_diffrn_radiation_monochromator graphite
_diffrn_radiation_source 'fine-focus sealed tube'
_diffrn_radiation_type MoK\a
_diffrn_radiation_wavelength 0.71073
_diffrn_reflns_av_R_equivalents 0.1004
_diffrn_reflns_av_sigmaI/netI 0.2175
_diffrn_reflns_limit_h_max 18
_diffrn_reflns_limit_h_min -17
_diffrn_reflns_limit_k_max 15
_diffrn_reflns_limit_k_min -19
_diffrn_reflns_limit_l_max 11
_diffrn_reflns_limit_l_min -10
_diffrn_reflns_number 11875
_diffrn_reflns_theta_full 26.00
_diffrn_reflns_theta_max 26.00
_diffrn_reflns_theta_min 1.91
_exptl_absorpt_coefficient_mu 0.067
_exptl_absorpt_correction_type none
_exptl_crystal_colour orange
_exptl_crystal_density_diffrn 1.192
_exptl_crystal_density_method 'not measured'
_exptl_crystal_description plate
_exptl_crystal_F_000 820
_exptl_crystal_size_max 0.30
_exptl_crystal_size_mid 0.20
_exptl_crystal_size_min 0.01
_refine_diff_density_max 0.242
_refine_diff_density_min -0.204
_refine_diff_density_rms 0.039
_refine_ls_extinction_method none
_refine_ls_goodness_of_fit_ref 0.890
_refine_ls_hydrogen_treatment constr
_refine_ls_matrix_type full
_refine_ls_number_parameters 273
_refine_ls_number_reflns 4222
_refine_ls_number_restraints 0
_refine_ls_restrained_S_all 0.890
_refine_ls_R_factor_all 0.1782
_refine_ls_R_factor_gt 0.0505
_refine_ls_shift/su_max 0.000
_refine_ls_shift/su_mean 0.000
_refine_ls_structure_factor_coef Fsqd
_refine_ls_weighting_details 'calc w=1/[\s^2^(Fo^2^)+(0.0427P)^2^+0.0000P] where P=(Fo^2^+2Fc^2^)/3'
_refine_ls_weighting_scheme calc
_refine_ls_wR_factor_gt 0.1043
_refine_ls_wR_factor_ref 0.1238
_reflns_number_gt 1247
_reflns_number_total 4222
_reflns_threshold_expression >2sigma(I)
_cod_data_source_file jo3010974_si_002.cif
_cod_data_source_block JSKim436
_cod_depositor_comments
;
The following automatic conversions were performed:

data item '_symmetry_cell_setting' value 'Monoclinic' was changed to
'monoclinic' in accordance with the
/home/saulius/struct/COD-crude-data/automatic-downloads/DataCite-retrospective/ACS/depositions/lib/dictionaries/cif_core.dic
dictionary named 'cif_core.dic' version 2.4.2 last updated on
2011-04-26.

Automatic conversion script
Id: cif_fix_values 6909 2019-04-08 15:41:33Z antanas 
;
_cod_original_sg_symbol_H-M P2(1)/c
_cod_database_code 4037604

loop_
_symmetry_equiv_pos_as_xyz
'x, y, z'
'-x, y+1/2, -z+1/2'
'-x, -y, -z'
'x, -y-1/2, z-1/2'

loop_
_atom_site_label
_atom_site_type_symbol
_atom_site_fract_x
_atom_site_fract_y
_atom_site_fract_z
_atom_site_U_iso_or_equiv
_atom_site_adp_type
_atom_site_occupancy
_atom_site_symmetry_multiplicity
_atom_site_calc_flag
_atom_site_refinement_flags
C1 C 0.09943(19) 0.15861(17) 0.9197(3) 0.0314(8) Uani 1 1 d .
C2 C 0.05856(19) 0.15555(17) 0.7721(3) 0.0355(8) Uani 1 1 d .
H2 H 0.0749 0.1975 0.7102 0.043 Uiso 1 1 calc R
C3 C -0.00542(19) 0.09380(17) 0.7102(3) 0.0321(8) Uani 1 1 d .
C4 C -0.02795(19) 0.02992(17) 0.8033(3) 0.0323(8) Uani 1 1 d .
C5 C 0.0114(2) 0.03177(15) 0.9519(3) 0.0300(7) Uani 1 1 d .
C6 C 0.07570(19) 0.09657(17) 1.0140(3) 0.0311(7) Uani 1 1 d .
C7 C 0.11275(19) 0.09637(17) 1.1654(3) 0.0352(8) Uani 1 1 d .
H7 H 0.1546 0.1400 1.2064 0.042 Uiso 1 1 calc R
C8 C -0.09127(18) -0.03661(17) 0.7450(3) 0.0354(8) Uani 1 1 d .
H8 H -0.1181 -0.0387 0.6435 0.042 Uiso 1 1 calc R
C9 C 0.16488(19) 0.22513(17) 0.9781(3) 0.0264(7) Uani 1 1 d .
C10 C 0.2156(2) 0.27537(18) 1.0274(3) 0.0360(8) Uani 1 1 d .
C11 C 0.2855(2) 0.34003(18) 1.0916(4) 0.0358(8) Uani 1 1 d .
C12 C 0.3142(2) 0.40013(19) 1.0029(4) 0.0506(9) Uani 1 1 d .
H12 H 0.2877 0.4015 0.9012 0.061 Uiso 1 1 calc R
C13 C 0.3820(2) 0.4578(2) 1.0652(4) 0.0677(12) Uani 1 1 d .
H13 H 0.4007 0.4990 1.0044 0.081 Uiso 1 1 calc R
C14 C 0.4227(2) 0.4577(2) 1.2095(4) 0.0579(10) Uani 1 1 d .
C15 C 0.3926(2) 0.3995(2) 1.2973(4) 0.0551(10) Uani 1 1 d .
H15 H 0.4191 0.3992 1.3991 0.066 Uiso 1 1 calc R
C16 C 0.3246(2) 0.34163(18) 1.2396(4) 0.0433(9) Uani 1 1 d .
H16 H 0.3044 0.3024 1.3022 0.052 Uiso 1 1 calc R
C17 C 0.5018(3) 0.5199(2) 1.2726(4) 0.0890(13) Uani 1 1 d .
H17A H 0.5352 0.5001 1.3700 0.107 Uiso 1 1 calc R
H17B H 0.5467 0.5212 1.2085 0.107 Uiso 1 1 calc R
C18 C 0.4664(3) 0.6050(2) 1.2854(4) 0.0908(14) Uani 1 1 d .
H18A H 0.4361 0.6076 1.3692 0.109 Uiso 1 1 calc R
H18B H 0.4193 0.6192 1.1960 0.109 Uiso 1 1 calc R
C19 C 0.5481(3) 0.6700(2) 1.3075(4) 0.1220(18) Uani 1 1 d .
H19A H 0.6010 0.6486 1.3807 0.183 Uiso 1 1 calc R
H19B H 0.5274 0.7237 1.3407 0.183 Uiso 1 1 calc R
H19C H 0.5669 0.6784 1.2150 0.183 Uiso 1 1 calc R
C20 C -0.0489(2) 0.09687(17) 0.5584(4) 0.0341(8) Uani 1 1 d .
C21 C -0.0880(2) 0.10107(17) 0.4342(4) 0.0382(8) Uani 1 1 d .
C22 C -0.1330(2) 0.10698(18) 0.2835(4) 0.0350(8) Uani 1 1 d .
C23 C -0.1119(2) 0.17163(18) 0.1968(4) 0.0459(9) Uani 1 1 d .
H23 H -0.0684 0.2137 0.2393 0.055 Uiso 1 1 calc R
C24 C -0.1527(2) 0.17594(19) 0.0504(4) 0.0544(10) Uani 1 1 d .
H24 H -0.1369 0.2212 -0.0056 0.065 Uiso 1 1 calc R
C25 C -0.2164(2) 0.1159(2) -0.0175(4) 0.0506(9) Uani 1 1 d .
C26 C -0.2382(2) 0.0520(2) 0.0695(4) 0.0531(10) Uani 1 1 d .
H26 H -0.2825 0.0106 0.0269 0.064 Uiso 1 1 calc R
C27 C -0.1979(2) 0.04693(18) 0.2148(3) 0.0437(9) Uani 1 1 d .
H27 H -0.2141 0.0017 0.2705 0.052 Uiso 1 1 calc R
C28 C -0.2570(2) 0.1184(2) -0.1849(4) 0.0693(11) Uani 1 1 d .
H28A H -0.2056 0.1249 -0.2363 0.083 Uiso 1 1 calc R
H28B H -0.2891 0.0646 -0.2166 0.083 Uiso 1 1 calc R
C29 C -0.3217(3) 0.1873(2) -0.2236(4) 0.0903(13) Uani 1 1 d .
H29A H -0.2900 0.2415 -0.1937 0.108 Uiso 1 1 calc R
H29B H -0.3737 0.1812 -0.1735 0.108 Uiso 1 1 calc R
C30 C -0.3598(3) 0.1855(2) -0.3941(4) 0.1131(17) Uani 1 1 d .
H30A H -0.3089 0.1720 -0.4418 0.170 Uiso 1 1 calc R
H30B H -0.3856 0.2408 -0.4273 0.170 Uiso 1 1 calc R
H30C H -0.4086 0.1427 -0.4191 0.170 Uiso 1 1 calc R

loop_
_atom_site_aniso_label
_atom_site_aniso_U_11
_atom_site_aniso_U_22
_atom_site_aniso_U_33
_atom_site_aniso_U_23
_atom_site_aniso_U_13
_atom_site_aniso_U_12
C1 0.032(2) 0.0292(18) 0.035(2) -0.0033(16) 0.0101(17) 0.0017(15)
C2 0.034(2) 0.0258(17) 0.048(2) 0.0026(17) 0.0136(18) -0.0006(15)
C3 0.0308(19) 0.0280(17) 0.038(2) -0.0020(17) 0.0084(17) 0.0032(16)
C4 0.028(2) 0.0258(18) 0.044(2) -0.0063(16) 0.0097(17) -0.0009(15)
C5 0.0278(19) 0.0280(19) 0.034(2) -0.0022(15) 0.0078(16) 0.0026(16)
C6 0.0276(18) 0.0303(18) 0.034(2) -0.0053(16) 0.0047(16) -0.0020(15)
C7 0.0339(19) 0.0280(17) 0.044(2) -0.0033(16) 0.0096(17) -0.0062(15)
C8 0.0322(19) 0.0379(19) 0.035(2) -0.0079(17) 0.0045(16) 0.0009(16)
C9 0.0252(18) 0.0247(16) 0.0288(19) -0.0039(15) 0.0049(15) 0.0022(15)
C10 0.037(2) 0.0342(18) 0.039(2) 0.0024(17) 0.0136(17) 0.0100(17)
C11 0.035(2) 0.0321(18) 0.041(2) -0.0027(17) 0.0082(18) 0.0050(16)
C12 0.049(2) 0.050(2) 0.050(2) 0.004(2) 0.0048(19) -0.0151(18)
C13 0.070(3) 0.056(2) 0.071(3) 0.008(2) 0.003(2) -0.032(2)
C14 0.052(3) 0.056(2) 0.063(3) -0.012(2) 0.007(2) -0.018(2)
C15 0.053(2) 0.055(2) 0.053(3) -0.014(2) 0.004(2) -0.011(2)
C16 0.047(2) 0.042(2) 0.044(2) -0.0041(19) 0.0161(19) -0.0040(18)
C17 0.082(3) 0.078(3) 0.100(4) -0.024(3) 0.007(3) -0.016(3)
C18 0.091(3) 0.069(3) 0.100(4) 0.005(3) -0.005(3) -0.019(3)
C19 0.142(4) 0.095(3) 0.125(4) -0.004(3) 0.020(3) -0.089(3)
C20 0.035(2) 0.0264(18) 0.043(2) 0.0001(17) 0.0109(18) -0.0009(16)
C21 0.039(2) 0.0278(18) 0.049(2) 0.0042(18) 0.0125(19) 0.0030(16)
C22 0.035(2) 0.0305(18) 0.040(2) 0.0021(17) 0.0086(17) 0.0028(16)
C23 0.043(2) 0.040(2) 0.053(3) 0.0045(19) 0.009(2) -0.0089(17)
C24 0.062(3) 0.050(2) 0.048(3) 0.018(2) 0.005(2) -0.007(2)
C25 0.047(2) 0.060(2) 0.040(2) 0.004(2) -0.0012(19) -0.0046(19)
C26 0.051(2) 0.054(2) 0.049(3) 0.011(2) 0.000(2) -0.0132(18)
C27 0.045(2) 0.0359(19) 0.049(3) 0.0056(18) 0.007(2) -0.0058(17)
C28 0.052(3) 0.059(3) 0.087(3) -0.007(2) -0.005(2) 0.019(2)
C29 0.101(3) 0.072(3) 0.092(4) -0.020(3) 0.009(3) 0.008(3)
C30 0.183(5) 0.091(3) 0.042(3) 0.012(2) -0.025(3) -0.033(3)

loop_
_atom_type_symbol
_atom_type_description
_atom_type_scat_dispersion_real
_atom_type_scat_dispersion_imag
_atom_type_scat_source
C C 0.0033 0.0016 'International Tables Vol C Tables 4.2.6.8 and 6.1.1.4'
H H 0.0000 0.0000 'International Tables Vol C Tables 4.2.6.8 and 6.1.1.4'

loop_
_geom_angle_atom_site_label_1
_geom_angle_atom_site_label_2
_geom_angle_atom_site_label_3
_geom_angle
_geom_angle_site_symmetry_1
_geom_angle_site_symmetry_3
C2 C1 C6 119.3(3) . .
C2 C1 C9 120.5(3) . .
C6 C1 C9 120.2(3) . .
C1 C2 C3 123.1(3) . .
C1 C2 H2 118.5 . .
C3 C2 H2 118.5 . .
C2 C3 C4 118.1(3) . .
C2 C3 C20 120.3(3) . .
C4 C3 C20 121.6(3) . .
C5 C4 C3 120.0(3) . .
C5 C4 C8 119.4(3) . .
C3 C4 C8 120.6(3) . .
C4 C5 C6 121.1(2) . .
C4 C5 C5 120.8(4) . 3_557
C6 C5 C5 118.1(4) . 3_557
C7 C6 C1 122.6(3) . .
C7 C6 C5 118.9(3) . .
C1 C6 C5 118.4(3) . .
C8 C7 C6 122.7(3) 3_557 .
C8 C7 H7 118.7 3_557 .
C6 C7 H7 118.7 . .
C7 C8 C4 120.1(3) 3_557 .
C7 C8 H8 120.0 3_557 .
C4 C8 H8 120.0 . .
C10 C9 C1 177.8(3) . .
C9 C10 C11 178.0(3) . .
C16 C11 C12 118.4(3) . .
C16 C11 C10 121.2(3) . .
C12 C11 C10 120.4(3) . .
C13 C12 C11 119.1(3) . .
C13 C12 H12 120.5 . .
C11 C12 H12 120.5 . .
C14 C13 C12 122.6(3) . .
C14 C13 H13 118.7 . .
C12 C13 H13 118.7 . .
C13 C14 C15 118.1(3) . .
C13 C14 C17 120.8(4) . .
C15 C14 C17 121.0(4) . .
C14 C15 C16 120.9(3) . .
C14 C15 H15 119.5 . .
C16 C15 H15 119.5 . .
C15 C16 C11 120.8(3) . .
C15 C16 H16 119.6 . .
C11 C16 H16 119.6 . .
C18 C17 C14 111.7(3) . .
C18 C17 H17A 109.3 . .
C14 C17 H17A 109.3 . .
C18 C17 H17B 109.3 . .
C14 C17 H17B 109.3 . .
H17A C17 H17B 107.9 . .
C17 C18 C19 110.0(3) . .
C17 C18 H18A 109.7 . .
C19 C18 H18A 109.7 . .
C17 C18 H18B 109.7 . .
C19 C18 H18B 109.7 . .
H18A C18 H18B 108.2 . .
C18 C19 H19A 109.5 . .
C18 C19 H19B 109.5 . .
H19A C19 H19B 109.5 . .
C18 C19 H19C 109.5 . .
H19A C19 H19C 109.5 . .
H19B C19 H19C 109.5 . .
C21 C20 C3 177.2(3) . .
C20 C21 C22 178.5(4) . .
C23 C22 C27 116.8(3) . .
C23 C22 C21 121.1(3) . .
C27 C22 C21 122.1(3) . .
C24 C23 C22 121.3(3) . .
C24 C23 H23 119.4 . .
C22 C23 H23 119.4 . .
C23 C24 C25 121.7(3) . .
C23 C24 H24 119.1 . .
C25 C24 H24 119.1 . .
C26 C25 C24 116.9(3) . .
C26 C25 C28 122.0(3) . .
C24 C25 C28 121.1(3) . .
C27 C26 C25 121.8(3) . .
C27 C26 H26 119.1 . .
C25 C26 H26 119.1 . .
C26 C27 C22 121.4(3) . .
C26 C27 H27 119.3 . .
C22 C27 H27 119.3 . .
C29 C28 C25 111.0(3) . .
C29 C28 H28A 109.4 . .
C25 C28 H28A 109.4 . .
C29 C28 H28B 109.4 . .
C25 C28 H28B 109.4 . .
H28A C28 H28B 108.0 . .
C28 C29 C30 108.0(3) . .
C28 C29 H29A 110.1 . .
C30 C29 H29A 110.1 . .
C28 C29 H29B 110.1 . .
C30 C29 H29B 110.1 . .
H29A C29 H29B 108.4 . .
C29 C30 H30A 109.5 . .
C29 C30 H30B 109.5 . .
H30A C30 H30B 109.5 . .
C29 C30 H30C 109.5 . .
H30A C30 H30C 109.5 . .
H30B C30 H30C 109.5 . .

loop_
_geom_bond_atom_site_label_1
_geom_bond_atom_site_label_2
_geom_bond_distance
_geom_bond_site_symmetry_2
C1 C2 1.387(4) .
C1 C6 1.421(3) .
C1 C9 1.454(4) .
C2 C3 1.395(3) .
C2 H2 0.9500 .
C3 C4 1.427(3) .
C3 C20 1.430(4) .
C4 C5 1.389(4) .
C4 C8 1.436(3) .
C5 C6 1.433(3) .
C5 C5 1.445(5) 3_557
C6 C7 1.407(4) .
C7 C8 1.353(3) 3_557
C7 H7 0.9500 .
C8 C7 1.353(3) 3_557
C8 H8 0.9500 .
C9 C10 1.121(3) .
C10 C11 1.485(4) .
C11 C16 1.384(4) .
C11 C12 1.394(3) .
C12 C13 1.385(4) .
C12 H12 0.9500 .
C13 C14 1.357(4) .
C13 H13 0.9500 .
C14 C15 1.377(4) .
C14 C17 1.543(4) .
C15 C16 1.379(4) .
C15 H15 0.9500 .
C16 H16 0.9500 .
C17 C18 1.463(4) .
C17 H17A 0.9900 .
C17 H17B 0.9900 .
C18 C19 1.564(4) .
C18 H18A 0.9900 .
C18 H18B 0.9900 .
C19 H19A 0.9800 .
C19 H19B 0.9800 .
C19 H19C 0.9800 .
C20 C21 1.184(4) .
C21 C22 1.429(4) .
C22 C23 1.389(3) .
C22 C27 1.402(4) .
C23 C24 1.376(4) .
C23 H23 0.9500 .
C24 C25 1.391(4) .
C24 H24 0.9500 .
C25 C26 1.386(4) .
C25 C28 1.556(4) .
C26 C27 1.367(4) .
C26 H26 0.9500 .
C27 H27 0.9500 .
C28 C29 1.444(4) .
C28 H28A 0.9900 .
C28 H28B 0.9900 .
C29 C30 1.577(4) .
C29 H29A 0.9900 .
C29 H29B 0.9900 .
C30 H30A 0.9800 .
C30 H30B 0.9800 .
C30 H30C 0.9800 .

loop_
_geom_torsion_atom_site_label_1
_geom_torsion_atom_site_label_2
_geom_torsion_atom_site_label_3
_geom_torsion_atom_site_label_4
_geom_torsion
_geom_torsion_site_symmetry_1
_geom_torsion_site_symmetry_4
C6 C1 C2 C3 -0.1(4) . .
C9 C1 C2 C3 -179.3(2) . .
C1 C2 C3 C4 -1.4(4) . .
C1 C2 C3 C20 176.6(3) . .
C2 C3 C4 C5 1.9(4) . .
C20 C3 C4 C5 -176.1(3) . .
C2 C3 C4 C8 -178.2(2) . .
C20 C3 C4 C8 3.8(4) . .
C3 C4 C5 C6 -0.8(4) . .
C8 C4 C5 C6 179.3(2) . .
C3 C4 C5 C5 179.2(3) . 3_557
C8 C4 C5 C5 -0.7(5) . 3_557
C2 C1 C6 C7 -178.7(3) . .
C9 C1 C6 C7 0.4(4) . .
C2 C1 C6 C5 1.3(4) . .
C9 C1 C6 C5 -179.6(2) . .
C4 C5 C6 C7 179.2(3) . .
C5 C5 C6 C7 -0.8(4) 3_557 .
C4 C5 C6 C1 -0.8(4) . .
C5 C5 C6 C1 179.2(3) 3_557 .
C1 C6 C7 C8 -179.0(3) . 3_557
C5 C6 C7 C8 1.0(4) . 3_557
C5 C4 C8 C7 0.6(4) . 3_557
C3 C4 C8 C7 -179.4(3) . 3_557
C16 C11 C12 C13 1.4(4) . .
C10 C11 C12 C13 -177.7(3) . .
C11 C12 C13 C14 0.8(5) . .
C12 C13 C14 C15 -2.2(6) . .
C12 C13 C14 C17 176.5(3) . .
C13 C14 C15 C16 1.5(5) . .
C17 C14 C15 C16 -177.3(3) . .
C14 C15 C16 C11 0.7(5) . .
C12 C11 C16 C15 -2.1(4) . .
C10 C11 C16 C15 177.0(3) . .
C13 C14 C17 C18 75.9(5) . .
C15 C14 C17 C18 -105.4(4) . .
C14 C17 C18 C19 -164.4(3) . .
C27 C22 C23 C24 -0.2(4) . .
C21 C22 C23 C24 177.7(3) . .
C22 C23 C24 C25 -0.3(5) . .
C23 C24 C25 C26 1.0(5) . .
C23 C24 C25 C28 -176.0(3) . .
C24 C25 C26 C27 -1.3(5) . .
C28 C25 C26 C27 175.7(3) . .
C25 C26 C27 C22 0.8(5) . .
C23 C22 C27 C26 -0.1(4) . .
C21 C22 C27 C26 -178.0(3) . .
C26 C25 C28 C29 111.2(4) . .
C24 C25 C28 C29 -71.9(4) . .
C25 C28 C29 C30 -179.8(3) . .
